data_4344591
loop_
_publ_author_name
'Ciccione, J\'er\'emie'
'Leconte, Nicolas'
'Luneau, Dominique'
'Philouze, Christian'
'Thomas, Fabrice'

_publ_section_title
;
 Geometric and Electronic Structures of Nickel(II) Complexes of Redox
 Noninnocent Tetradentate Phenylenediamine Ligands.
;
_journal_issue 2
_journal_name_full 'Inorganic chemistry'
_journal_page_first 649
_journal_page_last 665
_journal_paper_doi 10.1021/acs.inorgchem.5b01947
_journal_volume 55
_journal_year 2016
_chemical_formula_moiety '2(F6 Sb), C68 H92.29 N8 Ni2, 1.83(C2 H4 Cl2), 2.17(H2 O)'
_chemical_formula_sum 'C71.67 H103.96 Cl3.67 F12 N8 Ni2 O2.17 Sb2'
_chemical_formula_weight 1831.16
_chemical_name_systematic
;
 ? 
;
_space_group_crystal_system monoclinic
_space_group_IT_number 15
_space_group_name_Hall '-C 2yc'
_space_group_name_H-M_alt 'C 1 2/c 1'
_symmetry_space_group_name_Hall '-C 2yc'
_symmetry_space_group_name_H-M 'C 1 2/c 1'
_atom_sites_solution_hydrogens geom
_atom_sites_solution_primary direct
_atom_sites_solution_secondary difmap
_audit_creation_date 2015-02-06
_audit_creation_method
;
  Olex2 1.1
  (compiled 2011.11.01 svn.r2039, GUI svn.r3906)
;
_cell_angle_alpha 90.00
_cell_angle_beta 102.82(3)
_cell_angle_gamma 90.00
_cell_formula_units_Z 8
_cell_length_a 42.949(9)
_cell_length_b 16.025(3)
_cell_length_c 26.266(5)
_cell_measurement_temperature 200
_cell_volume 17627(6)
_computing_cell_refinement 'Bruker Enraf Nonius kappa CCD'
_computing_data_collection Collect
_computing_data_reduction EvalCCD
_computing_molecular_graphics
;
O. V. Dolomanov, L. J. Bourhis, R. J. Gildea, J. A. K. Howard and H. Puschmann,
OLEX2: a complete structure solution, refinement and analysis program.
J. Appl. Cryst. (2009). 42, 339-341.
;
_computing_publication_material
;
O. V. Dolomanov, L. J. Bourhis, R. J. Gildea, J. A. K. Howard and H. Puschmann,
OLEX2: a complete structure solution, refinement and analysis program.
J. Appl. Cryst. (2009). 42, 339-341.
;
_computing_structure_refinement
;
SHELXL, G.M. Sheldrick, Acta Cryst.
2008). A64, 112-122
;
_computing_structure_solution 'SHELXS-97 (Sheldrick, 1990)'
_diffrn_ambient_temperature 200
_diffrn_detector 'CCD area detector'
_diffrn_detector_type KappaCCD
_diffrn_measured_fraction_theta_full 0.997
_diffrn_measured_fraction_theta_max 0.997
_diffrn_measurement_device_type 'Bruker-AXS-enraf-nonius KappaCCD'
_diffrn_measurement_method 'Phi and omega scans'
_diffrn_radiation_detector CCD
_diffrn_radiation_monochromator graphite
_diffrn_radiation_probe x-ray
_diffrn_radiation_type MoK\a
_diffrn_radiation_wavelength 0.71073
_diffrn_reflns_av_R_equivalents 0.0673
_diffrn_reflns_av_unetI/netI 0.0578
_diffrn_reflns_limit_h_max 51
_diffrn_reflns_limit_h_min -51
_diffrn_reflns_limit_k_max 19
_diffrn_reflns_limit_k_min -19
_diffrn_reflns_limit_l_max 30
_diffrn_reflns_limit_l_min -31
_diffrn_reflns_number 68971
_diffrn_reflns_theta_full 25.00
_diffrn_reflns_theta_max 25.00
_diffrn_reflns_theta_min 1.36
_diffrn_source 'Enraf Nonius FR590'
_diffrn_source_target Mo
_diffrn_source_type 'fine-focus sealed tube'
_exptl_absorpt_coefficient_mu 1.207
_exptl_absorpt_correction_T_max 1
_exptl_absorpt_correction_T_min 0.567506
_exptl_absorpt_correction_type multi-scan
_exptl_absorpt_process_details
;
SADABS-2004/1 (Bruker,2004) was used for absorption correction.
R(int) was 0.1675 before and 0.0652 after correction.
The Ratio of minimum to maximum transmission is 0.5675.
The \l/2 correction factor is 0.0015.
;
_exptl_crystal_colour black
_exptl_crystal_colour_primary black
_exptl_crystal_density_diffrn 1.380
_exptl_crystal_density_method 'not measured'
_exptl_crystal_description plate
_exptl_crystal_F_000 7485
_exptl_crystal_size_max 0.48
_exptl_crystal_size_mid 0.42
_exptl_crystal_size_min 0.04
_refine_diff_density_max 2.882
_refine_diff_density_min -2.556
_refine_diff_density_rms 0.185
_refine_ls_extinction_method none
_refine_ls_goodness_of_fit_ref 1.058
_refine_ls_hydrogen_treatment constr
_refine_ls_matrix_type full
_refine_ls_number_parameters 1054
_refine_ls_number_reflns 15482
_refine_ls_number_restraints 180
_refine_ls_restrained_S_all 1.058
_refine_ls_R_factor_all 0.1308
_refine_ls_R_factor_gt 0.0820
_refine_ls_shift/su_max 0.073
_refine_ls_shift/su_mean 0.000
_refine_ls_structure_factor_coef Fsqd
_refine_ls_weighting_details 'calc w=1/[\s^2^(Fo^2^)+(0.1411P)^2^+193.8133P] where P=(Fo^2^+2Fc^2^)/3'
_refine_ls_weighting_scheme calc
_refine_ls_wR_factor_gt 0.2196
_refine_ls_wR_factor_ref 0.2685
_reflns_number_gt 10091
_reflns_number_total 15482
_reflns_threshold_expression >2sigma(I)
_cod_data_source_file ic5b01947_si_001.cif
_cod_data_source_block 4c+
_cod_database_code 4344591

loop_
_space_group_symop_id
_space_group_symop_operation_xyz
1 'x, y, z'
2 '-x, y, -z+1/2'
3 'x+1/2, y+1/2, z'
4 '-x+1/2, y+1/2, -z+1/2'
5 '-x, -y, -z'
6 'x, -y, z-1/2'
7 '-x+1/2, -y+1/2, -z'
8 'x+1/2, -y+1/2, z-1/2'

loop_
_atom_site_label
_atom_site_type_symbol
_atom_site_fract_x
_atom_site_fract_y
_atom_site_fract_z
_atom_site_U_iso_or_equiv
_atom_site_adp_type
_atom_site_occupancy
_atom_site_symmetry_multiplicity
_atom_site_calc_flag
_atom_site_refinement_flags
_atom_site_disorder_assembly
_atom_site_disorder_group
Sb1 Sb 0.333393(10) 0.89850(3) 0.719972(14) 0.06196(11) Uani 1 1 d . A 1
Sb2 Sb 0.134081(12) 0.13664(3) 0.44409(2) 0.08706(14) Uani 1 1 d . . .
Ni2 Ni 0.158769(12) 0.65187(3) 0.599933(19) 0.02625(12) Uani 1 1 d . . .
Ni1 Ni 0.094776(12) 0.62225(3) 0.554467(19) 0.02846(13) Uani 1 1 d . . .
N2 N 0.09753(8) 0.50939(19) 0.54505(13) 0.0290(9) Uani 1 1 d . . .
N6 N 0.16935(8) 0.6419(2) 0.53663(12) 0.0290(8) Uani 1 1 d . . .
N1 N 0.08402(8) 0.5925(2) 0.61617(13) 0.0333(9) Uani 1 1 d . . .
H1 H 0.0821 0.6293 0.6401 0.040 Uiso 1 1 calc R . .
N5 N 0.16859(8) 0.54042(19) 0.60667(12) 0.0278(8) Uani 1 1 d . . .
H5 H 0.1645 0.5099 0.6322 0.033 Uiso 1 1 calc R . .
N8 N 0.15954(7) 0.6821(2) 0.66790(12) 0.0289(8) Uani 1 1 d . . .
H8 H 0.1566 0.6459 0.6916 0.035 Uiso 1 1 calc R . .
C37 C 0.20131(10) 0.5501(3) 0.49083(15) 0.0380(11) Uani 1 1 d . . .
H37 H 0.2030 0.5902 0.4649 0.046 Uiso 1 1 calc R . .
C57 C 0.19778(10) 0.3625(3) 0.61251(18) 0.0382(12) Uani 1 1 d . . .
N7 N 0.15881(7) 0.76550(19) 0.58885(12) 0.0266(8) Uani 1 1 d . . .
F5 F 0.34311(9) 0.9590(2) 0.78348(13) 0.0798(11) Uani 1 1 d . A 1
C2 C 0.08703(9) 0.4616(2) 0.57942(15) 0.0290(10) Uani 1 1 d . . .
C36 C 0.18351(10) 0.5692(2) 0.52907(16) 0.0317(10) Uani 1 1 d . . .
N4 N 0.08493(8) 0.7335(2) 0.54864(13) 0.0318(9) Uani 1 1 d . . .
H4 H 0.0828 0.7638 0.5756 0.038 Uiso 1 1 calc R . .
C46 C 0.17392(9) 0.8005(3) 0.72906(16) 0.0318(11) Uani 1 1 d . . .
C66 C 0.19061(13) 0.8056(3) 0.82799(17) 0.0513(15) Uani 1 1 d . . .
H66A H 0.1732 0.8449 0.8286 0.077 Uiso 1 1 calc R . .
H66B H 0.2100 0.8366 0.8264 0.077 Uiso 1 1 calc R . .
H66C H 0.1945 0.7714 0.8597 0.077 Uiso 1 1 calc R . .
N3 N 0.09798(8) 0.6323(2) 0.48626(13) 0.0324(9) Uani 1 1 d . . .
C40 C 0.19680(10) 0.4283(2) 0.56932(16) 0.0320(11) Uani 1 1 d . . .
C43 C 0.16752(10) 0.9004(2) 0.63705(15) 0.0335(11) Uani 1 1 d . . .
H43 H 0.1658 0.9339 0.6067 0.040 Uiso 1 1 calc R . .
C8 C 0.08903(10) 0.7059(3) 0.46390(16) 0.0342(11) Uani 1 1 d . . .
C50 C 0.15689(11) 0.8717(3) 0.46051(17) 0.0406(12) Uani 1 1 d . . .
H50 H 0.1544 0.9250 0.4443 0.049 Uiso 1 1 calc R . .
F1 F 0.32388(11) 0.8431(3) 0.65537(13) 0.0961(14) Uani 1 1 d . A 1
C39 C 0.21209(10) 0.4141(3) 0.52970(17) 0.0376(12) Uani 1 1 d . . .
H39 H 0.2209 0.3602 0.5273 0.045 Uiso 1 1 calc R . .
C9 C 0.08433(12) 0.7299(3) 0.41105(18) 0.0477(14) Uani 1 1 d . . .
H9 H 0.0884 0.6907 0.3862 0.057 Uiso 1 1 calc R . .
F2 F 0.32961(12) 0.7996(3) 0.75419(15) 0.1032(16) Uani 1 1 d . A 1
C65 C 0.18124(11) 0.7485(3) 0.77939(17) 0.0397(12) Uani 1 1 d . . .
C32 C 0.03133(11) 0.8709(3) 0.5421(2) 0.0503(14) Uani 1 1 d . . .
H32A H 0.0397 0.8245 0.5655 0.075 Uiso 1 1 calc R . .
H32B H 0.0148 0.8501 0.5130 0.075 Uiso 1 1 calc R . .
H32C H 0.0221 0.9130 0.5615 0.075 Uiso 1 1 calc R . .
C60 C 0.21754(11) 0.3986(3) 0.66479(17) 0.0441(13) Uani 1 1 d . . .
H60A H 0.2072 0.4493 0.6738 0.066 Uiso 1 1 calc R . .
H60B H 0.2392 0.4120 0.6609 0.066 Uiso 1 1 calc R . .
H60C H 0.2187 0.3572 0.6926 0.066 Uiso 1 1 calc R . .
C13 C 0.10810(9) 0.4878(3) 0.49930(16) 0.0323(11) Uani 1 1 d . . .
C11 C 0.06801(12) 0.8656(3) 0.43253(17) 0.0418(13) Uani 1 1 d . . .
H11 H 0.0622 0.9208 0.4209 0.050 Uiso 1 1 calc R . .
C41 C 0.16484(9) 0.7613(2) 0.67835(15) 0.0275(10) Uani 1 1 d . . .
C45 C 0.17755(10) 0.8846(3) 0.72944(17) 0.0374(12) Uani 1 1 d . . .
H45 H 0.1829 0.9112 0.7626 0.045 Uiso 1 1 calc R . .
C17 C 0.12898(12) 0.4020(3) 0.44017(19) 0.0471(13) Uani 1 1 d . . .
H17 H 0.1365 0.3493 0.4315 0.056 Uiso 1 1 calc R . .
C38 C 0.21577(11) 0.4758(3) 0.49111(16) 0.0411(12) Uani 1 1 d . . .
C14 C 0.10724(10) 0.5574(3) 0.46552(16) 0.0332(11) Uani 1 1 d . . .
C15 C 0.11766(11) 0.5453(3) 0.41945(17) 0.0419(12) Uani 1 1 d . . .
H15 H 0.1176 0.5912 0.3965 0.050 Uiso 1 1 calc R . .
F3 F 0.29036(10) 0.9184(3) 0.71428(14) 0.1020(16) Uani 1 1 d . A 1
F4 F 0.33674(12) 0.9988(3) 0.68558(15) 0.1086(15) Uani 1 1 d . A 1
C27 C 0.06816(16) 0.8343(3) 0.33789(19) 0.0610(14) Uani 1 1 d U . .
C6 C 0.06795(9) 0.4703(3) 0.66298(17) 0.0342(11) Uani 1 1 d . . .
C49 C 0.15450(11) 0.8634(3) 0.51144(15) 0.0380(12) Uani 1 1 d . . .
H49 H 0.1494 0.9106 0.5299 0.046 Uiso 1 1 calc R . .
C52 C 0.16711(10) 0.7262(3) 0.45547(17) 0.0400(12) Uani 1 1 d . . .
H52 H 0.1706 0.6792 0.4354 0.048 Uiso 1 1 calc R . .
C44 C 0.17393(10) 0.9370(3) 0.68395(17) 0.0371(11) Uani 1 1 d . . .
C12 C 0.06995(10) 0.8479(3) 0.48349(16) 0.0338(11) Uani 1 1 d . . .
C51 C 0.16289(11) 0.8035(3) 0.43294(17) 0.0432(12) Uani 1 1 d . . .
H51 H 0.1642 0.8099 0.3975 0.052 Uiso 1 1 calc R . .
C42 C 0.16319(9) 0.8128(2) 0.63147(15) 0.0279(10) Uani 1 1 d . . .
C35 C 0.18228(9) 0.5092(2) 0.57036(15) 0.0297(10) Uani 1 1 d . . .
C5 C 0.06512(11) 0.3855(3) 0.6590(2) 0.0451(13) Uani 1 1 d . . .
H5A H 0.0585 0.3570 0.6866 0.054 Uiso 1 1 calc R . .
C48 C 0.15949(9) 0.7858(3) 0.53642(15) 0.0291(10) Uani 1 1 d . . .
C18 C 0.11904(10) 0.4122(3) 0.48630(16) 0.0385(12) Uani 1 1 d . . .
H18 H 0.1198 0.3661 0.5093 0.046 Uiso 1 1 calc R . .
C33 C 0.04511(12) 0.9903(3) 0.4916(2) 0.0508(14) Uani 1 1 d . . .
H33A H 0.0365 1.0267 0.5151 0.076 Uiso 1 1 calc R . .
H33B H 0.0281 0.9756 0.4614 0.076 Uiso 1 1 calc R . .
H33C H 0.0622 1.0195 0.4797 0.076 Uiso 1 1 calc R . .
C1 C 0.07934(9) 0.5113(3) 0.62190(16) 0.0306(10) Uani 1 1 d . . .
C34 C 0.08616(11) 0.9375(3) 0.56531(19) 0.0458(13) Uani 1 1 d . . .
H34A H 0.0972 0.8880 0.5824 0.069 Uiso 1 1 calc R . .
H34B H 0.0778 0.9701 0.5909 0.069 Uiso 1 1 calc R . .
H34C H 0.1012 0.9716 0.5511 0.069 Uiso 1 1 calc R . .
C10 C 0.07415(13) 0.8070(3) 0.39506(18) 0.0467(14) Uani 1 1 d . B .
C3 C 0.08107(10) 0.3745(2) 0.57761(16) 0.0365(11) Uani 1 1 d . . .
H3 H 0.0840 0.3428 0.5485 0.044 Uiso 1 1 calc R . .
C19 C 0.05796(11) 0.5201(3) 0.70719(19) 0.0444(12) Uani 1 1 d . . .
C7 C 0.08120(9) 0.7656(2) 0.50110(16) 0.0315(11) Uani 1 1 d . . .
C58 C 0.16439(11) 0.3373(3) 0.61725(19) 0.0448(13) Uani 1 1 d . . .
H58A H 0.1540 0.3059 0.5861 0.067 Uiso 1 1 calc R . .
H58B H 0.1519 0.3875 0.6204 0.067 Uiso 1 1 calc R . .
H58C H 0.1658 0.3024 0.6483 0.067 Uiso 1 1 calc R . .
C31 C 0.05853(10) 0.9103(3) 0.52093(18) 0.0389(12) Uani 1 1 d . . .
C59 C 0.21498(13) 0.2828(3) 0.6018(2) 0.0532(15) Uani 1 1 d . . .
H59A H 0.2367 0.2966 0.5988 0.080 Uiso 1 1 calc R . .
H59B H 0.2033 0.2574 0.5691 0.080 Uiso 1 1 calc R . .
H59C H 0.2158 0.2433 0.6306 0.080 Uiso 1 1 calc R . .
F7 F 0.11125(13) 0.2089(3) 0.47660(19) 0.1381(16) Uani 1 1 d . . .
C21 C 0.08643(13) 0.5716(3) 0.73844(18) 0.0516(14) Uani 1 1 d . . .
H21A H 0.0877 0.6250 0.7208 0.077 Uiso 1 1 calc R . .
H21B H 0.1063 0.5404 0.7405 0.077 Uiso 1 1 calc R . .
H21C H 0.0833 0.5819 0.7737 0.077 Uiso 1 1 calc R . .
C23 C 0.06638(13) 0.2419(3) 0.6193(2) 0.0564(15) Uani 1 1 d . . .
F12 F 0.14426(14) 0.0702(3) 0.50293(19) 0.1396(19) Uani 1 1 d . . .
F6 F 0.37660(10) 0.8801(3) 0.7242(2) 0.1231(18) Uani 1 1 d . A 1
C53 C 0.23763(12) 0.4541(3) 0.45466(19) 0.0580(15) Uani 1 1 d . . .
C47 C 0.16626(9) 0.7161(2) 0.50750(15) 0.0293(10) Uani 1 1 d . . .
F8 F 0.15641(12) 0.0660(3) 0.4090(2) 0.1456(16) Uani 1 1 d . . .
C4 C 0.07114(11) 0.3362(3) 0.6174(2) 0.0438(13) Uani 1 1 d . . .
C61 C 0.17912(13) 1.0306(3) 0.69202(19) 0.0486(14) Uani 1 1 d . . .
C22 C 0.02989(13) 0.5792(4) 0.6847(2) 0.0630(17) Uani 1 1 d . . .
H22A H 0.0109 0.5462 0.6696 0.094 Uiso 1 1 calc R . .
H22B H 0.0355 0.6143 0.6575 0.094 Uiso 1 1 calc R . .
H22C H 0.0255 0.6146 0.7127 0.094 Uiso 1 1 calc R . .
C63 C 0.15854(15) 1.0633(3) 0.7278(2) 0.0650(17) Uani 1 1 d . . .
H63A H 0.1653 1.0375 0.7624 0.098 Uiso 1 1 calc R . .
H63B H 0.1361 1.0495 0.7131 0.098 Uiso 1 1 calc R . .
H63C H 0.1609 1.1240 0.7311 0.098 Uiso 1 1 calc R . .
C62 C 0.16975(17) 1.0772(3) 0.6396(2) 0.070(2) Uani 1 1 d . . .
H62A H 0.1472 1.0670 0.6240 0.105 Uiso 1 1 calc R . .
H62B H 0.1828 1.0570 0.6160 0.105 Uiso 1 1 calc R . .
H62C H 0.1733 1.1371 0.6455 0.105 Uiso 1 1 calc R . .
C68 C 0.15215(13) 0.6988(3) 0.78671(17) 0.0536(15) Uani 1 1 d . . .
H68A H 0.1511 0.6459 0.7677 0.080 Uiso 1 1 calc R . .
H68B H 0.1327 0.7312 0.7732 0.080 Uiso 1 1 calc R . .
H68C H 0.1540 0.6875 0.8239 0.080 Uiso 1 1 calc R . .
F9 F 0.12229(11) 0.2033(3) 0.38451(18) 0.1136(15) Uani 1 1 d . . .
C64 C 0.21448(15) 1.0452(4) 0.7172(3) 0.0717(19) Uani 1 1 d . . .
H64A H 0.2277 1.0197 0.6955 0.108 Uiso 1 1 calc R . .
H64B H 0.2196 1.0200 0.7520 0.108 Uiso 1 1 calc R . .
H64C H 0.2187 1.1053 0.7201 0.108 Uiso 1 1 calc R . .
C55 C 0.24065(17) 0.5247(5) 0.4182(2) 0.122(2) Uani 1 1 d . . .
H55A H 0.2526 0.5706 0.4381 0.182 Uiso 1 1 calc R . .
H55B H 0.2193 0.5442 0.4008 0.182 Uiso 1 1 calc R . .
H55C H 0.2520 0.5051 0.3920 0.182 Uiso 1 1 calc R . .
C16 C 0.12792(12) 0.4691(3) 0.40652(19) 0.0465(13) Uani 1 1 d . . .
H16 H 0.1343 0.4621 0.3744 0.056 Uiso 1 1 calc R . .
C56 C 0.27007(14) 0.4292(5) 0.4864(2) 0.087(2) Uani 1 1 d . . .
H56A H 0.2681 0.3781 0.5059 0.130 Uiso 1 1 calc R . .
H56B H 0.2786 0.4741 0.5108 0.130 Uiso 1 1 calc R . .
H56C H 0.2846 0.4193 0.4630 0.130 Uiso 1 1 calc R . .
C29B C 0.0385(3) 0.8939(7) 0.3244(3) 0.086(3) Uani 0.596(7) 1 d PU B 2
H29A H 0.0439 0.9477 0.3419 0.129 Uiso 0.596(7) 1 calc PR B 2
H29B H 0.0206 0.8686 0.3362 0.129 Uiso 0.596(7) 1 calc PR B 2
H29C H 0.0325 0.9025 0.2865 0.129 Uiso 0.596(7) 1 calc PR B 2
C20 C 0.04715(13) 0.4603(4) 0.7466(2) 0.0633(16) Uani 1 1 d . . .
H20A H 0.0648 0.4228 0.7619 0.095 Uiso 1 1 calc R . .
H20B H 0.0288 0.4274 0.7285 0.095 Uiso 1 1 calc R . .
H20C H 0.0411 0.4931 0.7744 0.095 Uiso 1 1 calc R . .
C24 C 0.03337(16) 0.2216(4) 0.6271(4) 0.102(3) Uani 1 1 d . . .
H24A H 0.0173 0.2437 0.5977 0.154 Uiso 1 1 calc R . .
H24B H 0.0305 0.2470 0.6597 0.154 Uiso 1 1 calc R . .
H24C H 0.0309 0.1609 0.6290 0.154 Uiso 1 1 calc R . .
C67 C 0.20966(13) 0.6907(3) 0.77812(19) 0.0532(15) Uani 1 1 d . . .
H67A H 0.2284 0.7245 0.7762 0.080 Uiso 1 1 calc R . .
H67B H 0.2043 0.6542 0.7475 0.080 Uiso 1 1 calc R . .
H67C H 0.2144 0.6567 0.8099 0.080 Uiso 1 1 calc R . .
F10 F 0.09766(13) 0.0743(3) 0.4222(2) 0.146(2) Uani 1 1 d . . .
C25 C 0.0716(2) 0.1981(3) 0.5709(3) 0.102(2) Uani 1 1 d . . .
H25A H 0.0922 0.2152 0.5640 0.153 Uiso 1 1 calc R . .
H25B H 0.0545 0.2130 0.5410 0.153 Uiso 1 1 calc R . .
H25C H 0.0716 0.1375 0.5763 0.153 Uiso 1 1 calc R . .
C54 C 0.2244(2) 0.3787(5) 0.4222(3) 0.102(2) Uani 1 1 d . . .
H54A H 0.2031 0.3917 0.4013 0.152 Uiso 1 1 calc R . .
H54B H 0.2230 0.3316 0.4454 0.152 Uiso 1 1 calc R . .
H54C H 0.2386 0.3641 0.3991 0.152 Uiso 1 1 calc R . .
C30A C 0.0931(3) 0.9193(6) 0.3369(5) 0.065(3) Uani 0.404(7) 1 d PDU B 1
H30A H 0.1154 0.9008 0.3453 0.098 Uiso 0.404(7) 1 calc PR B 1
H30B H 0.0898 0.9606 0.3627 0.098 Uiso 0.404(7) 1 calc PR B 1
H30C H 0.0882 0.9446 0.3020 0.098 Uiso 0.404(7) 1 calc PR B 1
F11 F 0.17018(14) 0.2022(4) 0.4642(3) 0.154(3) Uani 1 1 d . . .
C26 C 0.09127(19) 0.2087(4) 0.6666(3) 0.092(3) Uani 1 1 d . . .
H26A H 0.0891 0.2386 0.6982 0.139 Uiso 1 1 calc R . .
H26B H 0.1128 0.2176 0.6608 0.139 Uiso 1 1 calc R . .
H26C H 0.0878 0.1490 0.6709 0.139 Uiso 1 1 calc R . .
C28A C 0.0849(3) 0.7747(6) 0.3056(5) 0.095(4) Uani 0.404(7) 1 d PDU B 1
H28A H 0.1057 0.7577 0.3269 0.143 Uiso 0.50 1 calc PR B 1
H28B H 0.0880 0.8036 0.2743 0.143 Uiso 0.50 1 calc PR B 1
H28C H 0.0716 0.7252 0.2955 0.143 Uiso 0.50 1 calc PR B 1
Cl2 Cl 0.08381(5) 0.79392(12) 0.67885(7) 0.0929(6) Uani 1 1 d D . .
Cl1 Cl 0.05390(10) 0.98461(16) 0.69540(11) 0.1764(14) Uani 1 1 d . . .
C70A C 0.0592(4) 0.9076(7) 0.7396(5) 0.132(4) Uani 0.586(10) 1 d PDU C 1
H70A H 0.0717 0.9335 0.7719 0.159 Uiso 0.586(10) 1 calc PR C 1
H70B H 0.0376 0.8980 0.7462 0.159 Uiso 0.586(10) 1 calc PR C 1
C70B C 0.0817(4) 0.8915(8) 0.7432(5) 0.145(6) Uani 0.414(10) 1 d PDU C 2
H70C H 0.1035 0.8834 0.7375 0.174 Uiso 0.414(10) 1 calc PR C 2
H70D H 0.0814 0.8943 0.7808 0.174 Uiso 0.414(10) 1 calc PR C 2
C71B C 0.0555(4) 0.8349(12) 0.7095(7) 0.135(5) Uani 0.414(10) 1 d PDU C 2
H71A H 0.0384 0.8664 0.6859 0.161 Uiso 0.414(10) 1 calc PR C 2
H71B H 0.0464 0.7934 0.7301 0.161 Uiso 0.414(10) 1 calc PR C 2
C71A C 0.0736(4) 0.8189(7) 0.7392(6) 0.134(5) Uani 0.586(10) 1 d PDU C 1
H71C H 0.0580 0.7774 0.7462 0.161 Uiso 0.586(10) 1 calc PR C 1
H71D H 0.0930 0.8148 0.7676 0.161 Uiso 0.586(10) 1 calc PR C 1
Cl3 Cl 0.23970(10) 0.7655(4) 0.6441(3) 0.158(3) Uani 0.50 1 d P D 2
Cl4 Cl 0.28788(10) 0.5445(3) 0.62675(15) 0.1075(13) Uani 0.50 1 d PD D 2
C72 C 0.2677(4) 0.6865(7) 0.6503(6) 0.114(4) Uani 0.50 1 d PD D 2
H72A H 0.2836 0.7037 0.6301 0.137 Uiso 0.50 1 calc PR D 2
H72B H 0.2791 0.6847 0.6874 0.137 Uiso 0.50 1 calc PR D 2
C73 C 0.2585(3) 0.6028(6) 0.6351(5) 0.114(4) Uani 0.50 1 d PD D 2
H73A H 0.2420 0.6042 0.6021 0.137 Uiso 0.50 1 calc PR D 2
H73B H 0.2488 0.5772 0.6622 0.137 Uiso 0.50 1 calc PR D 2
Cl5 Cl 0.02751(13) 0.2613(4) 0.3087(2) 0.1097(18) Uani 0.33 1 d PDU E 2
Cl6 Cl 0.01785(16) 0.3059(5) 0.4323(2) 0.116(2) Uani 0.33 1 d PDU E 2
O1B O 0.0151(3) 0.5902(6) 0.4430(7) 0.248(7) Uani 0.556(10) 1 d PGDU F 1
H1BA H 0.0064 0.5628 0.4638 0.372 Uiso 0.556(10) 1 d PG F 1
H1BB H 0.0328 0.5679 0.4417 0.372 Uiso 0.556(10) 1 d PG F 1
O1A O 0.00951(19) 0.5142(7) 0.46394(19) 0.290(9) Uani 0.444(10) 1 d PGDU F 2
H1AA H 0.0238 0.4782 0.4755 0.435 Uiso 0.444(10) 1 d PGD F 2
H1AB H -0.0059 0.4799 0.4611 0.435 Uiso 0.444(10) 1 d PGD F 2
O3 O 0.24753(15) 0.7422(5) 0.5562(3) 0.099(4) Uani 0.50 1 d PG G 1
H3A H 0.2362 0.7606 0.5277 0.148 Uiso 0.50 1 d PG G 1
H3B H 0.2404 0.7610 0.5817 0.148 Uiso 0.50 1 d PG G 1
O2 O 0.04686(13) 0.2540(5) 0.3725(2) 0.073(2) Uani 0.67 1 d PGU H 1
H2A H 0.0423 0.2308 0.3989 0.110 Uiso 0.67 1 d PG H 1
H2B H 0.0648 0.2357 0.3684 0.110 Uiso 0.67 1 d PG H 1
C75 C 0.0404(6) 0.2262(8) 0.3716(4) 0.107(4) Uani 0.33 1 d PDU E 2
H75A H 0.0232 0.1950 0.3829 0.129 Uiso 0.33 1 calc PR E 2
H75B H 0.0591 0.1891 0.3744 0.129 Uiso 0.33 1 calc PR E 2
C74 C 0.0492(3) 0.3031(10) 0.4045(6) 0.123(4) Uani 0.33 1 d PDU E 2
H74A H 0.0504 0.3533 0.3829 0.147 Uiso 0.33 1 calc PR E 2
H74B H 0.0696 0.2961 0.4305 0.147 Uiso 0.33 1 calc PR E 2
C28B C 0.0548(4) 0.7589(7) 0.3014(4) 0.096(4) Uani 0.596(7) 1 d PU B 2
H28D H 0.0384 0.7297 0.3155 0.144 Uiso 0.596(7) 1 calc PR B 2
H28E H 0.0722 0.7203 0.2997 0.144 Uiso 0.596(7) 1 calc PR B 2
H28F H 0.0453 0.7796 0.2663 0.144 Uiso 0.596(7) 1 calc PR B 2
C30B C 0.0951(3) 0.8656(10) 0.3245(4) 0.101(3) Uani 0.596(7) 1 d PU B 2
H30D H 0.1099 0.8198 0.3225 0.152 Uiso 0.596(7) 1 calc PR B 2
H30E H 0.1055 0.9059 0.3509 0.152 Uiso 0.596(7) 1 calc PR B 2
H30F H 0.0892 0.8934 0.2904 0.152 Uiso 0.596(7) 1 calc PR B 2
C29A C 0.0391(3) 0.8617(11) 0.3160(7) 0.091(5) Uani 0.404(7) 1 d PDU B 1
H29D H 0.0313 0.8974 0.3407 0.136 Uiso 0.404(7) 1 calc PR B 1
H29E H 0.0247 0.8140 0.3065 0.136 Uiso 0.404(7) 1 calc PR B 1
H29F H 0.0399 0.8938 0.2845 0.136 Uiso 0.404(7) 1 calc PR B 1

loop_
_atom_site_aniso_label
_atom_site_aniso_U_11
_atom_site_aniso_U_22
_atom_site_aniso_U_33
_atom_site_aniso_U_23
_atom_site_aniso_U_13
_atom_site_aniso_U_12
Sb1 0.0760(2) 0.0675(2) 0.04708(18) -0.00741(17) 0.02378(16) -0.00879(19)
Sb2 0.1221(3) 0.0393(2) 0.1233(3) 0.0169(2) 0.0776(2) 0.0137(2)
Ni2 0.0339(2) 0.0193(2) 0.0273(2) -0.00062(19) 0.01048(19) 0.00380(19)
Ni1 0.0359(2) 0.0198(2) 0.0308(2) 0.0031(2) 0.0096(2) 0.0021(2)
N2 0.0349(16) 0.0179(15) 0.0346(17) 0.0009(13) 0.0087(14) 0.0010(13)
N6 0.0384(16) 0.0269(17) 0.0235(15) -0.0039(13) 0.0104(13) 0.0035(14)
N1 0.0419(17) 0.0264(17) 0.0338(17) 0.0043(14) 0.0130(14) 0.0024(14)
N5 0.0405(16) 0.0186(15) 0.0256(15) -0.0004(13) 0.0101(13) -0.0010(13)
N8 0.0374(16) 0.0259(16) 0.0256(15) 0.0020(13) 0.0119(13) 0.0037(14)
C37 0.054(2) 0.032(2) 0.031(2) -0.0025(18) 0.0135(18) 0.0119(19)
C57 0.040(2) 0.030(2) 0.044(2) 0.0007(19) 0.0070(19) 0.0034(18)
N7 0.0293(15) 0.0164(15) 0.0342(17) 0.0029(13) 0.0070(13) 0.0071(12)
F5 0.097(2) 0.089(2) 0.0582(18) -0.0142(17) 0.0266(16) -0.025(2)
C2 0.0270(18) 0.0263(19) 0.032(2) 0.0014(17) 0.0035(16) -0.0034(16)
C36 0.038(2) 0.0236(19) 0.034(2) -0.0058(17) 0.0097(16) 0.0063(17)
N4 0.0370(17) 0.0259(17) 0.0336(17) 0.0002(14) 0.0098(14) 0.0036(14)
C46 0.0295(18) 0.029(2) 0.037(2) -0.0061(18) 0.0068(16) 0.0026(16)
C66 0.069(3) 0.054(3) 0.028(2) -0.004(2) 0.007(2) -0.008(3)
N3 0.0438(17) 0.0211(16) 0.0348(17) -0.0005(14) 0.0144(14) -0.0028(14)
C40 0.040(2) 0.0230(19) 0.032(2) -0.0033(17) 0.0079(17) 0.0056(17)
C43 0.042(2) 0.023(2) 0.039(2) 0.0025(17) 0.0160(17) 0.0061(17)
C8 0.045(2) 0.024(2) 0.034(2) 0.0031(17) 0.0101(18) 0.0040(17)
C50 0.052(2) 0.030(2) 0.042(2) 0.0149(18) 0.0142(19) 0.0099(19)
F1 0.136(3) 0.103(3) 0.0575(18) -0.0290(19) 0.0389(19) -0.017(2)
C39 0.042(2) 0.028(2) 0.043(2) -0.0082(18) 0.0097(18) 0.0123(18)
C9 0.075(3) 0.032(2) 0.038(2) -0.003(2) 0.015(2) 0.004(2)
F2 0.162(4) 0.069(2) 0.075(2) -0.001(2) 0.018(2) -0.017(3)
C65 0.047(2) 0.038(2) 0.033(2) -0.0017(19) 0.0062(19) 0.000(2)
C32 0.042(2) 0.045(3) 0.066(3) 0.012(2) 0.017(2) 0.010(2)
C60 0.045(2) 0.051(3) 0.036(2) 0.010(2) 0.0084(19) 0.009(2)
C13 0.0350(19) 0.027(2) 0.036(2) -0.0002(17) 0.0113(16) -0.0012(17)
C11 0.060(3) 0.025(2) 0.039(2) 0.0070(18) 0.007(2) 0.009(2)
C41 0.0281(17) 0.0194(18) 0.036(2) -0.0015(16) 0.0104(15) 0.0034(15)
C45 0.042(2) 0.033(2) 0.037(2) -0.0083(19) 0.0074(18) -0.0026(19)
C17 0.061(3) 0.031(2) 0.056(3) -0.005(2) 0.026(2) 0.005(2)
C38 0.052(2) 0.043(2) 0.028(2) -0.0057(19) 0.0068(18) 0.012(2)
C14 0.043(2) 0.0224(19) 0.034(2) -0.0015(17) 0.0070(17) 0.0035(17)
C15 0.063(3) 0.028(2) 0.037(2) 0.0037(19) 0.015(2) 0.003(2)
F3 0.081(2) 0.164(4) 0.061(2) -0.007(2) 0.0154(18) 0.007(3)
F4 0.180(4) 0.085(3) 0.078(2) 0.006(2) 0.064(2) -0.012(3)
C27 0.108(3) 0.040(2) 0.035(2) 0.011(2) 0.016(2) 0.014(2)
C6 0.0311(19) 0.033(2) 0.040(2) 0.0051(18) 0.0098(17) -0.0012(17)
C49 0.050(2) 0.028(2) 0.036(2) 0.0055(18) 0.0093(19) 0.0102(19)
C52 0.049(2) 0.036(2) 0.035(2) -0.0039(19) 0.0110(18) 0.005(2)
C44 0.047(2) 0.027(2) 0.039(2) -0.0043(18) 0.0132(18) 0.0008(18)
C12 0.040(2) 0.025(2) 0.036(2) -0.0003(18) 0.0057(17) -0.0007(17)
C51 0.056(2) 0.044(2) 0.033(2) 0.014(2) 0.0186(18) 0.011(2)
C42 0.0294(18) 0.0228(19) 0.033(2) -0.0026(16) 0.0089(15) 0.0025(15)
C35 0.0327(19) 0.026(2) 0.0292(19) -0.0038(17) 0.0045(16) -0.0034(16)
C5 0.044(2) 0.038(2) 0.057(3) 0.011(2) 0.019(2) -0.003(2)
C48 0.0309(18) 0.030(2) 0.0282(19) 0.0032(16) 0.0114(15) 0.0005(16)
C18 0.056(2) 0.020(2) 0.041(2) -0.0004(18) 0.0153(19) -0.0020(19)
C33 0.064(3) 0.031(2) 0.060(3) 0.010(2) 0.021(2) 0.020(2)
C1 0.0296(18) 0.029(2) 0.035(2) 0.0047(17) 0.0108(16) 0.0037(16)
C34 0.053(2) 0.034(2) 0.052(3) -0.007(2) 0.015(2) 0.004(2)
C10 0.070(3) 0.033(2) 0.037(2) 0.007(2) 0.011(2) 0.004(2)
C3 0.046(2) 0.027(2) 0.038(2) -0.0001(18) 0.0124(18) 0.0028(18)
C19 0.048(2) 0.038(2) 0.053(2) 0.003(2) 0.0240(19) -0.006(2)
C7 0.0352(19) 0.025(2) 0.033(2) 0.0015(17) 0.0054(17) -0.0013(17)
C58 0.056(3) 0.028(2) 0.049(3) 0.007(2) 0.009(2) 0.010(2)
C31 0.042(2) 0.028(2) 0.047(2) 0.0014(19) 0.0106(19) 0.0076(18)
C59 0.064(3) 0.030(2) 0.066(3) 0.005(2) 0.016(2) 0.016(2)
F7 0.217(4) 0.074(3) 0.163(3) 0.017(2) 0.128(3) 0.046(3)
C21 0.067(3) 0.048(3) 0.042(2) 0.001(2) 0.018(2) 0.001(2)
C23 0.075(3) 0.032(2) 0.069(3) 0.006(2) 0.030(2) -0.007(2)
F12 0.215(5) 0.094(3) 0.132(3) 0.045(3) 0.087(3) 0.050(3)
F6 0.074(2) 0.136(4) 0.163(4) -0.059(3) 0.035(3) -0.009(2)
C53 0.072(3) 0.065(3) 0.041(2) 0.000(2) 0.021(2) 0.037(2)
C47 0.0383(19) 0.0236(19) 0.0279(19) 0.0070(16) 0.0110(16) 0.0019(16)
F8 0.226(3) 0.062(2) 0.199(3) 0.042(2) 0.155(3) 0.056(2)
C4 0.046(2) 0.028(2) 0.059(3) 0.002(2) 0.016(2) -0.0027(19)
C61 0.072(3) 0.032(2) 0.044(2) -0.004(2) 0.018(2) -0.010(2)
C22 0.057(3) 0.058(3) 0.082(3) 0.002(3) 0.033(2) 0.014(3)
C63 0.109(4) 0.027(2) 0.069(3) -0.004(2) 0.039(3) 0.016(3)
C62 0.118(5) 0.028(3) 0.066(3) -0.001(2) 0.024(3) -0.005(3)
C68 0.079(3) 0.047(3) 0.035(2) 0.001(2) 0.014(2) -0.023(2)
F9 0.144(3) 0.078(2) 0.139(3) 0.040(2) 0.077(2) 0.025(2)
C64 0.087(4) 0.050(3) 0.078(4) -0.018(3) 0.017(3) -0.026(3)
C55 0.197(5) 0.105(5) 0.102(3) 0.046(3) 0.119(3) 0.076(4)
C16 0.066(3) 0.033(2) 0.046(2) -0.005(2) 0.023(2) 0.002(2)
C56 0.072(3) 0.134(6) 0.063(3) 0.001(4) 0.035(3) 0.028(4)
C29B 0.142(5) 0.077(5) 0.029(4) 0.016(4) -0.003(5) 0.053(4)
C20 0.087(3) 0.059(3) 0.058(3) 0.004(2) 0.045(2) -0.016(3)
C24 0.087(4) 0.047(3) 0.186(7) -0.002(4) 0.059(4) -0.030(3)
C67 0.063(3) 0.056(3) 0.037(3) 0.006(2) 0.002(2) 0.012(3)
F10 0.160(4) 0.106(3) 0.193(5) 0.006(3) 0.082(3) -0.041(3)
C25 0.182(6) 0.033(3) 0.113(5) -0.016(3) 0.081(4) -0.027(4)
C54 0.140(5) 0.106(5) 0.066(3) -0.032(3) 0.037(4) 0.041(4)
C30A 0.070(5) 0.077(5) 0.054(7) 0.023(6) 0.027(6) 0.008(5)
F11 0.125(4) 0.102(4) 0.234(6) 0.030(4) 0.037(4) -0.010(3)
C26 0.125(5) 0.035(3) 0.121(5) 0.034(3) 0.035(4) 0.014(3)
C28A 0.167(7) 0.079(6) 0.048(7) 0.014(5) 0.040(6) 0.036(6)
Cl2 0.1321(14) 0.0727(10) 0.0776(10) 0.0070(9) 0.0312(10) 0.0180(10)
Cl1 0.342(4) 0.0787(14) 0.1338(17) -0.0104(13) 0.107(2) 0.023(2)
C70A 0.227(9) 0.092(6) 0.113(7) -0.007(6) 0.113(6) 0.022(6)
C70B 0.209(10) 0.121(10) 0.129(10) 0.032(8) 0.088(8) -0.001(8)
C71B 0.175(9) 0.142(11) 0.124(8) 0.027(8) 0.111(7) 0.000(8)
C71A 0.208(10) 0.106(6) 0.109(8) 0.014(7) 0.079(8) 0.041(7)
Cl3 0.065(2) 0.130(4) 0.278(7) 0.053(4) 0.035(3) 0.009(2)
Cl4 0.155(3) 0.099(2) 0.081(2) -0.0088(19) 0.0514(19) -0.058(2)
C72 0.123(7) 0.113(7) 0.074(6) 0.034(6) -0.048(6) -0.058(6)
C73 0.123(7) 0.113(7) 0.074(6) 0.034(6) -0.048(6) -0.058(6)
Cl5 0.101(3) 0.157(4) 0.066(3) 0.014(3) 0.007(2) 0.084(3)
Cl6 0.136(4) 0.125(5) 0.091(3) 0.048(3) 0.037(3) 0.022(4)
O1B 0.096(6) 0.111(9) 0.445(17) 0.008(11) -0.136(9) -0.026(6)
O1A 0.141(9) 0.179(14) 0.44(2) -0.100(15) -0.176(11) 0.027(10)
O3 0.030(3) 0.070(5) 0.173(9) 0.038(6) -0.028(5) -0.023(3)
O2 0.042(3) 0.125(5) 0.050(3) -0.010(3) 0.006(2) -0.011(3)
C75 0.061(9) 0.179(8) 0.065(5) -0.005(5) -0.024(6) -0.004(8)
C74 0.073(6) 0.185(9) 0.097(6) -0.015(7) -0.010(5) -0.038(11)
C28B 0.170(9) 0.051(4) 0.051(6) 0.003(4) -0.009(7) 0.010(4)
C30B 0.117(4) 0.141(9) 0.042(5) 0.032(6) 0.011(5) -0.018(5)
C29A 0.081(5) 0.109(12) 0.075(11) -0.019(9) 0.000(7) -0.009(5)

loop_
_atom_type_symbol
_atom_type_description
_atom_type_scat_dispersion_real
_atom_type_scat_dispersion_imag
_atom_type_scat_source
C C 0.0033 0.0016 'International Tables Vol C Tables 4.2.6.8 and 6.1.1.4'
H H 0.0000 0.0000 'International Tables Vol C Tables 4.2.6.8 and 6.1.1.4'
Cl Cl 0.1484 0.1585 'International Tables Vol C Tables 4.2.6.8 and 6.1.1.4'
F F 0.0171 0.0103 'International Tables Vol C Tables 4.2.6.8 and 6.1.1.4'
N N 0.0061 0.0033 'International Tables Vol C Tables 4.2.6.8 and 6.1.1.4'
Ni Ni 0.3393 1.1124 'International Tables Vol C Tables 4.2.6.8 and 6.1.1.4'
O O 0.0106 0.0060 'International Tables Vol C Tables 4.2.6.8 and 6.1.1.4'
Sb Sb -0.5866 1.5461 'International Tables Vol C Tables 4.2.6.8 and 6.1.1.4'

loop_
_geom_angle_atom_site_label_1
_geom_angle_atom_site_label_2
_geom_angle_atom_site_label_3
_geom_angle
F1 Sb1 F5 177.38(18)
F2 Sb1 F5 92.11(17)
F2 Sb1 F1 90.51(18)
F2 Sb1 F3 89.6(2)
F2 Sb1 F4 179.3(2)
F2 Sb1 F6 91.7(2)
F3 Sb1 F5 90.23(18)
F3 Sb1 F1 89.73(19)
F3 Sb1 F4 89.7(2)
F3 Sb1 F6 178.6(2)
F4 Sb1 F5 87.70(17)
F4 Sb1 F1 89.68(18)
F6 Sb1 F5 90.4(2)
F6 Sb1 F1 89.6(2)
F6 Sb1 F4 89.0(2)
F7 Sb2 F12 91.5(2)
F7 Sb2 F8 177.8(2)
F7 Sb2 F9 87.5(2)
F7 Sb2 F11 90.5(3)
F12 Sb2 F8 90.7(2)
F12 Sb2 F9 178.0(2)
F12 Sb2 F11 93.5(3)
F8 Sb2 F9 90.4(2)
F10 Sb2 F7 89.0(3)
F10 Sb2 F12 88.6(3)
F10 Sb2 F8 90.6(3)
F10 Sb2 F9 89.7(2)
F10 Sb2 F11 177.9(3)
F11 Sb2 F8 89.7(3)
F11 Sb2 F9 88.2(3)
N6 Ni2 Ni1 90.91(10)
N6 Ni2 N5 84.51(15)
N6 Ni2 N8 161.94(15)
N6 Ni2 N7 86.18(15)
N5 Ni2 Ni1 93.40(10)
N5 Ni2 N8 102.03(14)
N5 Ni2 N7 165.52(15)
N8 Ni2 Ni1 105.31(10)
N8 Ni2 N7 83.84(15)
N7 Ni2 Ni1 97.82(9)
N2 Ni1 Ni2 97.99(10)
N2 Ni1 N1 84.23(15)
N2 Ni1 N3 86.18(15)
N1 Ni1 Ni2 94.77(11)
N4 Ni1 Ni2 93.29(10)
N4 Ni1 N2 165.99(14)
N4 Ni1 N1 103.14(16)
N4 Ni1 N3 84.21(15)
N3 Ni1 Ni2 97.07(11)
N3 Ni1 N1 165.68(15)
C2 N2 Ni1 115.6(3)
C2 N2 C13 130.7(3)
C13 N2 Ni1 113.4(3)
C36 N6 Ni2 114.9(3)
C36 N6 C47 130.0(4)
C47 N6 Ni2 114.2(3)
Ni1 N1 H1 122.4
C1 N1 Ni1 115.2(3)
C1 N1 H1 122.4
Ni2 N5 H5 122.3
C35 N5 Ni2 115.3(3)
C35 N5 H5 122.3
Ni2 N8 H8 122.5
C41 N8 Ni2 115.1(3)
C41 N8 H8 122.5
C36 C37 H37 119.8
C38 C37 H37 119.8
C38 C37 C36 120.5(4)
C40 C57 C60 108.4(3)
C58 C57 C40 111.6(3)
C58 C57 C60 111.5(4)
C58 C57 C59 107.2(4)
C59 C57 C40 111.7(4)
C59 C57 C60 106.4(4)
C42 N7 Ni2 115.8(3)
C42 N7 C48 130.9(3)
C48 N7 Ni2 112.3(2)
N2 C2 C1 111.7(3)
N2 C2 C3 128.8(4)
C3 C2 C1 119.4(4)
N6 C36 C37 128.3(4)
N6 C36 C35 111.6(4)
C37 C36 C35 119.7(4)
Ni1 N4 H4 122.2
C7 N4 Ni1 115.7(3)
C7 N4 H4 122.2
C41 C46 C65 121.3(4)
C45 C46 C65 122.1(4)
C45 C46 C41 116.5(4)
H66A C66 H66B 109.5
H66A C66 H66C 109.5
H66B C66 H66C 109.5
C65 C66 H66A 109.5
C65 C66 H66B 109.5
C65 C66 H66C 109.5
C8 N3 Ni1 115.5(3)
C8 N3 C14 131.3(4)
C14 N3 Ni1 113.1(3)
C39 C40 C57 120.4(4)
C39 C40 C35 116.5(4)
C35 C40 C57 122.8(4)
C44 C43 H43 119.2
C44 C43 C42 121.6(4)
C42 C43 H43 119.2
N3 C8 C9 129.6(4)
N3 C8 C7 111.8(4)
C9 C8 C7 118.5(4)
C49 C50 H50 119.9
C51 C50 H50 119.9
C51 C50 C49 120.2(4)
C40 C39 H39 117.8
C40 C39 C38 124.3(4)
C38 C39 H39 117.8
C8 C9 H9 119.3
C10 C9 C8 121.5(4)
C10 C9 H9 119.3
C46 C65 C66 110.8(4)
C46 C65 C67 108.6(4)
C68 C65 C46 112.0(3)
C68 C65 C66 105.9(4)
C68 C65 C67 111.3(4)
C67 C65 C66 108.1(4)
H32A C32 H32B 109.5
H32A C32 H32C 109.5
H32B C32 H32C 109.5
C31 C32 H32A 109.5
C31 C32 H32B 109.5
C31 C32 H32C 109.5
C57 C60 H60A 109.5
C57 C60 H60B 109.5
C57 C60 H60C 109.5
H60A C60 H60B 109.5
H60A C60 H60C 109.5
H60B C60 H60C 109.5
N2 C13 C14 111.7(4)
C18 C13 N2 128.2(4)
C18 C13 C14 120.1(4)
C12 C11 H11 117.8
C12 C11 C10 124.3(4)
C10 C11 H11 117.8
N8 C41 C46 127.9(4)
N8 C41 C42 113.3(3)
C46 C41 C42 118.7(3)
C46 C45 H45 117.2
C46 C45 C44 125.6(4)
C44 C45 H45 117.2
C18 C17 H17 120.2
C18 C17 C16 119.7(4)
C16 C17 H17 120.2
C37 C38 C39 119.1(4)
C37 C38 C53 123.2(4)
C39 C38 C53 117.5(4)
N3 C14 C13 113.4(4)
C15 C14 N3 128.7(4)
C15 C14 C13 117.7(4)
C14 C15 H15 119.2
C16 C15 C14 121.6(4)
C16 C15 H15 119.2
C10 C27 C29B 110.3(5)
C10 C27 C30A 105.7(6)
C10 C27 C28A 111.2(6)
C10 C27 C28B 109.7(6)
C29B C27 C30A 89.6(7)
C29B C27 C28B 99.3(7)
C28A C27 C29B 134.5(6)
C28A C27 C30A 96.5(7)
C28A C27 C28B 49.1(7)
C28B C27 C30A 137.6(8)
C30B C27 C10 112.8(6)
C30B C27 C29B 114.1(8)
C30B C27 C30A 32.3(8)
C30B C27 C28A 64.4(8)
C30B C27 C28B 109.8(9)
C29A C27 C10 117.2(10)
C29A C27 C29B 20.4(8)
C29A C27 C30A 104.9(9)
C29A C27 C28A 118.0(9)
C29A C27 C28B 78.9(9)
C29A C27 C30B 122.1(11)
C5 C6 C1 115.9(4)
C5 C6 C19 122.4(4)
C1 C6 C19 121.7(4)
C50 C49 H49 119.8
C50 C49 C48 120.4(4)
C48 C49 H49 119.8
C51 C52 H52 119.9
C51 C52 C47 120.2(4)
C47 C52 H52 119.9
C43 C44 C45 118.1(4)
C43 C44 C61 123.6(4)
C45 C44 C61 118.2(4)
C11 C12 C7 116.9(4)
C11 C12 C31 122.1(4)
C7 C12 C31 120.9(4)
C50 C51 C52 121.2(4)
C50 C51 H51 119.4
C52 C51 H51 119.4
N7 C42 C43 129.9(4)
N7 C42 C41 110.9(3)
C43 C42 C41 119.2(3)
N5 C35 C36 112.4(3)
N5 C35 C40 128.1(4)
C40 C35 C36 119.4(4)
C6 C5 H5A 117.2
C6 C5 C4 125.7(5)
C4 C5 H5A 117.2
C49 C48 N7 128.6(4)
C49 C48 C47 118.5(4)
C47 C48 N7 112.9(3)
C13 C18 C17 120.8(4)
C13 C18 H18 119.6
C17 C18 H18 119.6
H33A C33 H33B 109.5
H33A C33 H33C 109.5
H33B C33 H33C 109.5
C31 C33 H33A 109.5
C31 C33 H33B 109.5
C31 C33 H33C 109.5
N1 C1 C2 112.3(4)
N1 C1 C6 128.1(4)
C6 C1 C2 119.6(4)
H34A C34 H34B 109.5
H34A C34 H34C 109.5
H34B C34 H34C 109.5
C31 C34 H34A 109.5
C31 C34 H34B 109.5
C31 C34 H34C 109.5
C9 C10 C11 119.1(4)
C9 C10 C27 122.8(5)
C11 C10 C27 118.2(4)
C2 C3 H3 119.9
C4 C3 C2 120.2(4)
C4 C3 H3 119.9
C6 C19 C21 110.8(4)
C6 C19 C20 110.8(4)
C21 C19 C20 107.0(4)
C22 C19 C6 110.6(4)
C22 C19 C21 109.5(4)
C22 C19 C20 108.0(4)
N4 C7 C8 112.3(3)
N4 C7 C12 128.1(4)
C12 C7 C8 119.6(4)
C57 C58 H58A 109.5
C57 C58 H58B 109.5
C57 C58 H58C 109.5
H58A C58 H58B 109.5
H58A C58 H58C 109.5
H58B C58 H58C 109.5
C32 C31 C12 109.7(4)
C32 C31 C33 107.0(4)
C33 C31 C12 110.7(4)
C34 C31 C32 111.4(4)
C34 C31 C12 111.4(4)
C34 C31 C33 106.5(4)
C57 C59 H59A 109.5
C57 C59 H59B 109.5
C57 C59 H59C 109.5
H59A C59 H59B 109.5
H59A C59 H59C 109.5
H59B C59 H59C 109.5
C19 C21 H21A 109.5
C19 C21 H21B 109.5
C19 C21 H21C 109.5
H21A C21 H21B 109.5
H21A C21 H21C 109.5
H21B C21 H21C 109.5
C4 C23 C26 107.1(4)
C24 C23 C4 110.7(5)
C24 C23 C25 109.5(6)
C24 C23 C26 108.6(6)
C25 C23 C4 112.7(5)
C25 C23 C26 108.1(5)
C55 C53 C38 112.4(5)
C55 C53 C56 110.5(5)
C55 C53 C54 108.4(5)
C56 C53 C38 109.6(4)
C56 C53 C54 106.5(5)
C54 C53 C38 109.2(5)
N6 C47 C48 112.4(3)
C52 C47 N6 128.0(4)
C52 C47 C48 119.4(4)
C5 C4 C23 118.4(5)
C3 C4 C5 118.9(4)
C3 C4 C23 122.6(5)
C44 C61 C62 110.6(4)
C44 C61 C64 108.1(4)
C63 C61 C44 109.8(4)
C63 C61 C62 108.3(4)
C63 C61 C64 109.7(4)
C64 C61 C62 110.4(5)
C19 C22 H22A 109.5
C19 C22 H22B 109.5
C19 C22 H22C 109.5
H22A C22 H22B 109.5
H22A C22 H22C 109.5
H22B C22 H22C 109.5
C61 C63 H63A 109.5
C61 C63 H63B 109.5
C61 C63 H63C 109.5
H63A C63 H63B 109.5
H63A C63 H63C 109.5
H63B C63 H63C 109.5
C61 C62 H62A 109.5
C61 C62 H62B 109.5
C61 C62 H62C 109.5
H62A C62 H62B 109.5
H62A C62 H62C 109.5
H62B C62 H62C 109.5
C65 C68 H68A 109.5
C65 C68 H68B 109.5
C65 C68 H68C 109.5
H68A C68 H68B 109.5
H68A C68 H68C 109.5
H68B C68 H68C 109.5
C61 C64 H64A 109.5
C61 C64 H64B 109.5
C61 C64 H64C 109.5
H64A C64 H64B 109.5
H64A C64 H64C 109.5
H64B C64 H64C 109.5
C53 C55 H55A 109.5
C53 C55 H55B 109.5
C53 C55 H55C 109.5
H55A C55 H55B 109.5
H55A C55 H55C 109.5
H55B C55 H55C 109.5
C17 C16 H16 119.9
C15 C16 C17 120.1(5)
C15 C16 H16 119.9
C53 C56 H56A 109.5
C53 C56 H56B 109.5
C53 C56 H56C 109.5
H56A C56 H56B 109.5
H56A C56 H56C 109.5
H56B C56 H56C 109.5
C27 C29B H29A 109.5
C27 C29B H29B 109.5
C27 C29B H29C 109.5
H29A C29B H29B 109.5
H29A C29B H29C 109.5
H29B C29B H29C 109.5
C19 C20 H20A 109.5
C19 C20 H20B 109.5
C19 C20 H20C 109.5
H20A C20 H20B 109.5
H20A C20 H20C 109.5
H20B C20 H20C 109.5
C23 C24 H24A 109.5
C23 C24 H24B 109.5
C23 C24 H24C 109.5
H24A C24 H24B 109.5
H24A C24 H24C 109.5
H24B C24 H24C 109.5
C65 C67 H67A 109.5
C65 C67 H67B 109.5
C65 C67 H67C 109.5
H67A C67 H67B 109.5
H67A C67 H67C 109.5
H67B C67 H67C 109.5
C23 C25 H25A 109.5
C23 C25 H25B 109.5
C23 C25 H25C 109.5
H25A C25 H25B 109.5
H25A C25 H25C 109.5
H25B C25 H25C 109.5
C53 C54 H54A 109.5
C53 C54 H54B 109.5
C53 C54 H54C 109.5
H54A C54 H54B 109.5
H54A C54 H54C 109.5
H54B C54 H54C 109.5
C27 C30A H30A 109.5
C27 C30A H30B 109.5
C27 C30A H30C 109.5
C23 C26 H26A 109.5
C23 C26 H26B 109.5
C23 C26 H26C 109.5
H26A C26 H26B 109.5
H26A C26 H26C 109.5
H26B C26 H26C 109.5
C27 C28A H28A 109.5
C27 C28A H28B 109.5
C27 C28A H28C 109.5
C71B Cl2 C71A 33.2(7)
C70A Cl1 C70B 26.6(7)
Cl1 C70A H70A 104.4
Cl1 C70A H70B 104.4
H70A C70A H70B 105.6
C71A C70A Cl1 131.4(11)
C71A C70A H70A 104.4
C71A C70A H70B 104.4
Cl1 C70B H70C 115.2
Cl1 C70B H70D 115.2
H70C C70B H70D 112.2
C71B C70B Cl1 80.4(10)
C71B C70B H70C 115.2
C71B C70B H70D 115.2
Cl2 C71B H71A 113.7
Cl2 C71B H71B 113.7
C70B C71B Cl2 89.5(10)
C70B C71B H71A 113.7
C70B C71B H71B 113.7
H71A C71B H71B 111.0
Cl2 C71A H71C 109.0
Cl2 C71A H71D 109.0
C70A C71A Cl2 113.0(10)
C70A C71A H71C 109.0
C70A C71A H71D 109.0
H71C C71A H71D 107.8
C72 Cl3 H3B 84.0
Cl3 C72 H72A 107.1
Cl3 C72 H72B 107.1
H72A C72 H72B 106.8
C73 C72 Cl3 121.1(10)
C73 C72 H72A 107.1
C73 C72 H72B 107.1
Cl4 C73 H73A 108.8
Cl4 C73 H73B 108.8
C72 C73 Cl4 113.7(10)
C72 C73 H73A 108.8
C72 C73 H73B 108.8
H73A C73 H73B 107.7
H1AA O1A H1AB 94.6
Cl5 C75 H2A 151.8
Cl5 C75 H2B 89.4
Cl5 C75 H75A 110.6
Cl5 C75 H75B 110.6
H2A C75 H75A 71.0
H2A C75 H75B 94.5
H2B C75 H75A 153.5
H2B C75 H75B 45.9
H75A C75 H75B 108.7
C74 C75 Cl5 105.7(10)
C74 C75 H2A 51.3
C74 C75 H2B 78.6
C74 C75 H75A 110.6
C74 C75 H75B 110.6
Cl6 C74 H2A 82.8
Cl6 C74 H74A 112.1
Cl6 C74 H74B 112.1
H2A C74 H74A 139.4
H2A C74 H74B 97.6
C75 C74 Cl6 98.5(12)
C75 C74 H2A 27.5
C75 C74 H74A 112.1
C75 C74 H74B 112.1
H74A C74 H74B 109.7
C27 C28B H28D 109.5
C27 C28B H28E 109.5
C27 C28B H28F 109.5
H28D C28B H28E 109.5
H28D C28B H28F 109.5
H28E C28B H28F 109.5
C27 C30B H30D 109.5
C27 C30B H30E 109.5
C27 C30B H30F 109.5
H30D C30B H30E 109.5
H30D C30B H30F 109.5
H30E C30B H30F 109.5
C27 C29A H29D 109.5
C27 C29A H29E 109.5
C27 C29A H29F 109.5

loop_
_geom_bond_atom_site_label_1
_geom_bond_atom_site_label_2
_geom_bond_distance
Sb1 F5 1.894(3)
Sb1 F1 1.878(4)
Sb1 F2 1.847(4)
Sb1 F3 1.848(4)
Sb1 F4 1.864(4)
Sb1 F6 1.858(4)
Sb2 F7 1.844(5)
Sb2 F12 1.848(5)
Sb2 F8 1.855(5)
Sb2 F9 1.870(4)
Sb2 F10 1.838(5)
Sb2 F11 1.850(6)
Ni2 Ni1 2.7837(10)
Ni2 N6 1.825(3)
Ni2 N5 1.835(3)
Ni2 N8 1.843(3)
Ni2 N7 1.844(3)
Ni1 N2 1.833(3)
Ni1 N1 1.844(4)
Ni1 N4 1.832(3)
Ni1 N3 1.834(4)
N2 C2 1.336(5)
N2 C13 1.418(6)
N6 C36 1.349(5)
N6 C47 1.404(5)
N1 H1 0.8800
N1 C1 1.330(5)
N5 H5 0.8800
N5 C35 1.325(5)
N8 H8 0.8800
N8 C41 1.308(5)
C37 H37 0.9500
C37 C36 1.424(6)
C37 C38 1.342(6)
C57 C40 1.542(6)
C57 C60 1.557(6)
C57 C58 1.521(7)
C57 C59 1.533(7)
N7 C42 1.330(5)
N7 C48 1.422(5)
C2 C1 1.467(6)
C2 C3 1.418(6)
C36 C35 1.459(6)
N4 H4 0.8800
N4 C7 1.326(5)
C46 C65 1.535(6)
C46 C41 1.446(6)
C46 C45 1.356(6)
C66 H66A 0.9800
C66 H66B 0.9800
C66 H66C 0.9800
C66 C65 1.549(6)
N3 C8 1.337(5)
N3 C14 1.410(5)
C40 C39 1.367(6)
C40 C35 1.441(6)
C43 H43 0.9500
C43 C44 1.337(6)
C43 C42 1.420(5)
C8 C9 1.411(6)
C8 C7 1.459(6)
C50 H50 0.9500
C50 C49 1.370(6)
C50 C51 1.367(7)
C39 H39 0.9500
C39 C38 1.449(7)
C9 H9 0.9500
C9 C10 1.346(6)
C65 C68 1.529(7)
C65 C67 1.538(7)
C32 H32A 0.9800
C32 H32B 0.9800
C32 H32C 0.9800
C32 C31 1.536(7)
C60 H60A 0.9800
C60 H60B 0.9800
C60 H60C 0.9800
C13 C14 1.420(6)
C13 C18 1.371(6)
C11 H11 0.9500
C11 C12 1.353(6)
C11 C10 1.427(7)
C41 C42 1.471(6)
C45 H45 0.9500
C45 C44 1.441(6)
C17 H17 0.9500
C17 C18 1.381(7)
C17 C16 1.386(7)
C38 C53 1.523(7)
C14 C15 1.394(6)
C15 H15 0.9500
C15 C16 1.367(6)
C27 C10 1.530(7)
C27 C29B 1.569(13)
C27 C30A 1.736(13)
C27 C28A 1.555(13)
C27 C28B 1.571(12)
C27 C30B 1.378(16)
C27 C29A 1.327(14)
C6 C5 1.368(6)
C6 C1 1.438(6)
C6 C19 1.546(7)
C49 H49 0.9500
C49 C48 1.400(6)
C52 H52 0.9500
C52 C51 1.368(6)
C52 C47 1.385(6)
C44 C61 1.524(6)
C12 C7 1.445(6)
C12 C31 1.556(6)
C51 H51 0.9500
C5 H5A 0.9500
C5 C4 1.418(7)
C48 C47 1.416(6)
C18 H18 0.9500
C33 H33A 0.9800
C33 H33B 0.9800
C33 H33C 0.9800
C33 C31 1.540(6)
C34 H34A 0.9800
C34 H34B 0.9800
C34 H34C 0.9800
C34 C31 1.531(6)
C3 H3 0.9500
C3 C4 1.359(7)
C19 C21 1.551(7)
C19 C22 1.543(7)
C19 C20 1.556(7)
C58 H58A 0.9800
C58 H58B 0.9800
C58 H58C 0.9800
C59 H59A 0.9800
C59 H59B 0.9800
C59 H59C 0.9800
C21 H21A 0.9800
C21 H21B 0.9800
C21 H21C 0.9800
C23 C4 1.528(7)
C23 C24 1.513(9)
C23 C25 1.513(9)
C23 C26 1.543(9)
C53 C55 1.506(9)
C53 C56 1.510(8)
C53 C54 1.514(9)
C61 C63 1.520(8)
C61 C62 1.538(7)
C61 C64 1.533(8)
C22 H22A 0.9800
C22 H22B 0.9800
C22 H22C 0.9800
C63 H63A 0.9800
C63 H63B 0.9800
C63 H63C 0.9800
C62 H62A 0.9800
C62 H62B 0.9800
C62 H62C 0.9800
C68 H68A 0.9800
C68 H68B 0.9800
C68 H68C 0.9800
C64 H64A 0.9800
C64 H64B 0.9800
C64 H64C 0.9800
C55 H55A 0.9800
C55 H55B 0.9800
C55 H55C 0.9800
C16 H16 0.9500
C56 H56A 0.9800
C56 H56B 0.9800
C56 H56C 0.9800
C29B H29A 0.9800
C29B H29B 0.9800
C29B H29C 0.9800
C20 H20A 0.9800
C20 H20B 0.9800
C20 H20C 0.9800
C24 H24A 0.9800
C24 H24B 0.9800
C24 H24C 0.9800
C67 H67A 0.9800
C67 H67B 0.9800
C67 H67C 0.9800
C25 H25A 0.9800
C25 H25B 0.9800
C25 H25C 0.9800
C54 H54A 0.9800
C54 H54B 0.9800
C54 H54C 0.9800
C30A H30A 0.9800
C30A H30B 0.9800
C30A H30C 0.9800
C26 H26A 0.9800
C26 H26B 0.9800
C26 H26C 0.9800
C28A H28A 0.9800
C28A H28B 0.9800
C28A H28C 0.9800
Cl2 C71B 1.731(19)
Cl2 C71A 1.781(16)
Cl1 C70A 1.676(13)
Cl1 C70B 2.137(15)
C70A H70A 0.9900
C70A H70B 0.9900
C70A C71A 1.552(14)
C70B H70C 0.9900
C70B H70D 0.9900
C70B C71B 1.558(16)
C71B H71A 0.9900
C71B H71B 0.9900
C71A H71C 0.9900
C71A H71D 0.9900
Cl3 C72 1.730(15)
Cl3 H3B 1.6474
Cl4 C73 1.622(11)
C72 H72A 0.9900
C72 H72B 0.9900
C72 C73 1.430(13)
C73 H73A 0.9900
C73 H73B 0.9900
Cl5 C75 1.715(11)
Cl6 C74 1.671(14)
O1B H1BA 0.8498
O1B H1BB 0.8506
O1A H1BA 0.7892
O1A H1AA 0.8494
O1A H1AB 0.8510
O3 H3A 0.8517
O3 H3B 0.8493
O2 H2A 0.8479
O2 H2B 0.8530
C75 H2A 0.7089
C75 H2B 1.0812
C75 H75A 0.9900
C75 H75B 0.9900
C75 C74 1.505(15)
C74 H2A 1.1972
C74 H74A 0.9900
C74 H74B 0.9900
C28B H28D 0.9800
C28B H28E 0.9800
C28B H28F 0.9800
C30B H30D 0.9800
C30B H30E 0.9800
C30B H30F 0.9800
C29A H29D 0.9800
C29A H29E 0.9800
C29A H29F 0.9800

loop_
_geom_hbond_atom_site_label_D
_geom_hbond_atom_site_label_H
_geom_hbond_atom_site_label_A
_geom_hbond_distance_DH
_geom_hbond_distance_HA
_geom_hbond_distance_DA
_geom_hbond_angle_DHA
_geom_hbond_site_symmetry_A
N1 H1 Cl2 0.88 2.82 3.625(4) 152.4 .
N5 H5 F5 0.88 2.45 3.305(5) 164.8 4_546
N4 H4 Cl2 0.88 2.74 3.565(4) 155.6 .
O1A H1AA Cl6 0.85 2.97 3.478(13) 120.0 .
O3 H3A O3 0.85 2.46 3.019(18) 124.3 7_566
O2 H2B F9 0.85 2.47 3.286(8) 161.5 .
